data_7009285
loop_
_publ_author_name
'Eichh\"ofer, Andreas'
'Fenske, Dieter'

_publ_section_title
;
 Syntheses and structures of new copper(I)--indium(III)--selenide
 clusters&#x200A;&#x2020;
;
_journal_issue 6
_journal_name_full 'Journal of the Chemical Society, Dalton Transactions'
_journal_page_first 941
_journal_paper_doi 10.1039/a909737f
_journal_year 2000
_chemical_formula_structural '[Cu6In8Cl4Se13(PnPr2Ph)12]'
_chemical_formula_sum 'C144 H228 Cl4 Cu6 In8 P12 Se13'
_chemical_formula_weight 4798.98
_chemical_name_systematic
; 
 ? 
;
_space_group_IT_number 14
_symmetry_cell_setting monoclinic
_symmetry_space_group_name_Hall '-P 2ybc'
_symmetry_space_group_name_H-M 'P 1 21/c 1'
_atom_sites_solution_hydrogens geom
_atom_sites_solution_primary direct
_atom_sites_solution_secondary difmap
_audit_creation_method SHELXL
_cell_angle_alpha 90.00
_cell_angle_beta 91.72(3)
_cell_angle_gamma 90.00
_cell_formula_units_Z 4
_cell_length_a 19.609(4)
_cell_length_b 31.841(6)
_cell_length_c 34.232(7)
_cell_measurement_temperature 200(2)
_cell_volume 21364(7)
_computing_structure_refinement 'SHELXL-93 (Sheldrick, 1993)'
_computing_structure_solution 'SHELXS-86 (Sheldrick, 1990)'
_diffrn_ambient_temperature 200(2)
_diffrn_radiation_monochromator graphite
_diffrn_radiation_source 'fine-focus sealed tube'
_diffrn_radiation_type MoKa
_diffrn_radiation_wavelength 0.71073
_diffrn_reflns_av_R_equivalents 0.0923
_diffrn_reflns_av_sigmaI/netI 0.1147
_diffrn_reflns_limit_h_max 22
_diffrn_reflns_limit_h_min -12
_diffrn_reflns_limit_k_max 26
_diffrn_reflns_limit_k_min -36
_diffrn_reflns_limit_l_max 38
_diffrn_reflns_limit_l_min -36
_diffrn_reflns_number 30564
_diffrn_reflns_theta_max 24.14
_diffrn_reflns_theta_min 1.74
_exptl_absorpt_coefficient_mu 3.819
_exptl_crystal_colour yellow
_exptl_crystal_density_diffrn 1.492
_exptl_crystal_description needles
_exptl_crystal_F_000 9392
_refine_diff_density_max 1.842
_refine_diff_density_min -2.260
_refine_diff_density_rms 0.240
_refine_ls_extinction_method none
_refine_ls_goodness_of_fit_all 1.186
_refine_ls_goodness_of_fit_obs 1.482
_refine_ls_matrix_type full
_refine_ls_number_parameters 964
_refine_ls_number_reflns 26181
_refine_ls_number_restraints 0
_refine_ls_restrained_S_all 1.190
_refine_ls_restrained_S_obs 1.482
_refine_ls_R_factor_all 0.1351
_refine_ls_R_factor_obs 0.0854
_refine_ls_shift/esd_max 0.122
_refine_ls_shift/esd_mean 0.005
_refine_ls_structure_factor_coef Fsqd
_refine_ls_weighting_details 'w=1/[s^2^(Fo^2^)+( 0.1000P)^2^+0.0000P] where P=(Fo^2^+2Fc^2^)/3'
_refine_ls_weighting_scheme calc
_refine_ls_wR_factor_all 0.2341
_refine_ls_wR_factor_obs 0.2148
_reflns_number_observed 14452
_reflns_number_total 26186
_reflns_observed_criterion >2sigma(I)
_cod_data_source_file a909737f.txt
_cod_data_source_block 2
_cod_depositor_comments
;
The following automatic conversions were performed:

'_refine_ls_weighting_scheme' value 'calc w=1/[s^2^(Fo^2^)+(
0.1000P)^2^+0.0000P] where P=(Fo^2^+2Fc^2^)/3' was changed to 'calc'.
New tag '_refine_ls_weighting_details' was created. The value of the
new tag was set to 'w=1/[s^2^(Fo^2^)+( 0.1000P)^2^+0.0000P] where
P=(Fo^2^+2Fc^2^)/3'.

Automatic conversion script
Id: cif_fix_values 3143 2015-03-26 13:38:13Z robertas 
;
_cod_original_cell_volume 21363.8(74)
_cod_original_sg_symbol_H-M P2(1)/c
_cod_database_code 7009285

loop_
_symmetry_equiv_pos_as_xyz
'x, y, z'
'-x, y+1/2, -z+1/2'
'-x, -y, -z'
'x, -y-1/2, z-1/2'

loop_
_atom_site_aniso_label
_atom_site_aniso_U_11
_atom_site_aniso_U_22
_atom_site_aniso_U_33
_atom_site_aniso_U_23
_atom_site_aniso_U_13
_atom_site_aniso_U_12
In1 0.0406(8) 0.0322(6) 0.0338(6) 0.0024(5) 0.0030(6) 0.0005(5)
In2 0.0426(9) 0.0292(6) 0.0419(7) 0.0016(5) 0.0041(6) 0.0028(5)
In3 0.0464(9) 0.0294(6) 0.0328(6) 0.0019(5) 0.0042(6) 0.0005(5)
In4 0.0411(8) 0.0313(6) 0.0340(6) 0.0010(5) 0.0030(6) -0.0015(5)
In5 0.0395(8) 0.0317(6) 0.0366(7) 0.0001(5) 0.0040(6) -0.0004(5)
In6 0.0427(9) 0.0350(6) 0.0343(7) 0.0034(5) 0.0068(6) 0.0022(5)
In7 0.0484(9) 0.0323(6) 0.0325(6) 0.0011(5) 0.0040(6) -0.0003(5)
In8 0.0478(9) 0.0349(6) 0.0365(7) -0.0014(5) 0.0025(6) -0.0051(6)
Se1 0.0437(12) 0.0357(9) 0.0357(9) -0.0003(7) -0.0005(9) -0.0010(8)
Se2 0.0431(12) 0.0348(9) 0.0336(9) 0.0020(7) 0.0009(9) -0.0005(8)
Se3 0.0424(12) 0.0277(8) 0.0329(9) 0.0005(6) 0.0012(8) 0.0003(7)
Se4 0.0401(12) 0.0353(9) 0.0405(10) -0.0001(7) 0.0047(9) 0.0022(8)
Se5 0.0456(12) 0.0285(8) 0.0387(10) 0.0060(7) 0.0035(9) 0.0004(7)
Se6 0.0440(12) 0.0339(9) 0.0360(9) 0.0045(7) 0.0046(9) 0.0054(8)
Se7 0.0514(13) 0.0279(8) 0.0334(9) 0.0040(7) 0.0050(9) -0.0025(8)
Se8 0.0469(13) 0.0332(9) 0.0352(9) -0.0026(7) 0.0063(9) 0.0012(8)
Se9 0.0433(12) 0.0352(9) 0.0313(9) 0.0002(7) 0.0078(8) 0.0004(8)
Se10 0.0463(12) 0.0293(8) 0.0391(10) -0.0025(7) 0.0040(9) -0.0004(7)
Se11 0.0435(12) 0.0359(9) 0.0363(9) 0.0004(7) 0.0053(9) -0.0063(8)
Se12 0.0517(13) 0.0284(8) 0.0360(9) -0.0022(7) 0.0049(9) -0.0020(8)
Se13 0.0411(12) 0.0303(8) 0.0387(10) 0.0052(7) 0.0048(9) -0.0017(7)
Cu1 0.053(2) 0.0371(11) 0.0416(13) -0.0045(9) 0.0026(12) 0.0029(10)
Cu2 0.069(2) 0.0365(12) 0.0369(12) -0.0023(9) 0.0025(13) 0.0037(11)
Cu3 0.044(2) 0.0466(13) 0.0437(13) 0.0047(10) 0.0019(12) 0.0025(10)
Cu4 0.049(2) 0.0323(11) 0.0419(12) 0.0065(9) 0.0042(12) -0.0043(9)
Cu5 0.045(2) 0.0459(13) 0.0431(13) 0.0030(10) 0.0012(12) 0.0033(10)
Cu6 0.056(2) 0.0417(12) 0.0442(13) 0.0093(10) 0.0086(13) -0.0074(11)
Cl1 0.065(4) 0.033(2) 0.080(4) 0.001(2) 0.009(3) 0.012(2)
Cl2 0.049(3) 0.055(3) 0.055(3) 0.004(2) 0.014(3) 0.005(2)
Cl3 0.074(4) 0.054(3) 0.036(2) 0.007(2) 0.005(3) -0.002(2)
Cl4 0.067(4) 0.057(3) 0.058(3) -0.016(2) -0.002(3) -0.025(3)
P1 0.060(4) 0.050(3) 0.051(3) -0.007(2) 0.009(3) 0.014(3)
P2 0.048(4) 0.066(3) 0.056(3) -0.006(3) 0.000(3) -0.003(3)
P3 0.053(4) 0.052(3) 0.039(3) 0.010(2) 0.005(3) -0.006(2)
P4 0.063(4) 0.048(3) 0.039(3) -0.006(2) 0.001(3) -0.003(2)
P5 0.056(4) 0.052(3) 0.052(3) 0.014(2) 0.005(3) 0.011(3)
P6 0.076(5) 0.043(3) 0.055(3) 0.007(2) 0.005(3) -0.017(3)
P7 0.086(5) 0.044(3) 0.037(3) -0.004(2) -0.001(3) -0.001(3)
P8 0.064(4) 0.033(2) 0.057(3) 0.003(2) 0.003(3) -0.010(2)
P9 0.075(5) 0.040(3) 0.052(3) -0.003(2) 0.012(3) 0.008(3)
P10 0.063(4) 0.072(4) 0.044(3) 0.010(3) 0.009(3) -0.003(3)
P11 0.049(4) 0.061(3) 0.051(3) 0.004(2) 0.003(3) -0.005(3)
P12 0.062(4) 0.053(3) 0.044(3) 0.007(2) 0.006(3) 0.015(3)

loop_
_atom_site_label
_atom_site_type_symbol
_atom_site_fract_x
_atom_site_fract_y
_atom_site_fract_z
_atom_site_U_iso_or_equiv
_atom_site_thermal_displace_type
_atom_site_occupancy
_atom_site_calc_flag
_atom_site_refinement_flags
_atom_site_disorder_group
In1 In 0.24906(7) 0.61149(3) 0.36501(3) 0.0355(3) Uani 1 d . .
In2 In 0.29861(7) 0.51870(3) 0.30036(4) 0.0379(3) Uani 1 d . .
In3 In 0.18983(7) 0.70795(3) 0.28114(3) 0.0362(3) Uani 1 d . .
In4 In 0.14476(7) 0.57752(3) 0.25436(3) 0.0354(3) Uani 1 d . .
In5 In 0.35421(7) 0.62242(4) 0.25519(4) 0.0359(3) Uani 1 d . .
In6 In 0.06364(7) 0.64027(4) 0.33768(4) 0.0372(3) Uani 1 d . .
In7 In 0.21359(7) 0.65629(4) 0.18021(4) 0.0377(3) Uani 1 d . .
In8 In 0.36143(8) 0.70535(4) 0.33765(4) 0.0397(3) Uani 1 d . .
Se1 Se 0.36783(10) 0.64025(5) 0.38228(5) 0.0384(5) Uani 1 d . .
Se2 Se 0.09977(10) 0.61999(5) 0.19581(5) 0.0371(4) Uani 1 d . .
Se3 Se 0.23439(10) 0.62939(5) 0.28914(5) 0.0343(4) Uani 1 d . .
Se4 Se 0.40879(10) 0.56124(5) 0.29302(5) 0.0386(4) Uani 1 d . .
Se5 Se 0.23774(11) 0.53152(5) 0.36492(5) 0.0376(4) Uani 1 d . .
Se6 Se 0.06154(10) 0.69891(5) 0.28592(5) 0.0379(4) Uani 1 d . .
Se7 Se 0.23112(11) 0.72808(5) 0.21358(5) 0.0375(4) Uani 1 d . .
Se8 Se 0.31859(11) 0.60768(5) 0.18384(5) 0.0383(4) Uani 1 d . .
Se9 Se 0.15042(10) 0.65144(5) 0.39463(5) 0.0365(4) Uani 1 d . .
Se10 Se 0.21991(11) 0.51462(5) 0.23879(5) 0.0382(4) Uani 1 d . .
Se11 Se 0.40899(11) 0.69390(5) 0.26911(5) 0.0385(4) Uani 1 d . .
Se12 Se 0.24786(11) 0.74566(5) 0.33884(5) 0.0386(5) Uani 1 d . .
Se13 Se 0.06018(10) 0.56530(5) 0.30859(5) 0.0366(4) Uani 1 d . .
Cu1 Cu 0.28208(14) 0.53241(6) 0.17804(7) 0.0439(6) Uani 1 d . .
Cu2 Cu 0.18661(15) 0.72690(7) 0.39881(6) 0.0474(7) Uani 1 d . .
Cu3 Cu 0.45418(14) 0.59056(7) 0.35666(7) 0.0446(6) Uani 1 d . .
Cu4 Cu 0.11520(13) 0.51339(6) 0.35399(6) 0.0410(6) Uani 1 d . .
Cu5 Cu 0.01569(14) 0.67112(7) 0.22252(7) 0.0447(6) Uani 1 d . .
Cu6 Cu 0.35484(14) 0.74226(7) 0.21951(7) 0.0473(6) Uani 1 d . .
Cl1 Cl 0.3390(3) 0.44727(14) 0.3084(2) 0.0594(15) Uani 1 d . .
Cl2 Cl -0.0458(3) 0.6499(2) 0.36762(15) 0.0526(13) Uani 1 d . .
Cl3 Cl 0.2012(3) 0.6756(2) 0.11174(13) 0.0544(14) Uani 1 d . .
Cl4 Cl 0.4398(3) 0.7551(2) 0.3684(2) 0.061(2) Uani 1 d . .
P1 P 0.3761(3) 0.4907(2) 0.1713(2) 0.0536(15) Uani 1 d . .
P2 P -0.0862(3) 0.6377(2) 0.2294(2) 0.0565(15) Uani 1 d . .
P3 P 0.0611(3) 0.5164(2) 0.41183(15) 0.0479(13) Uani 1 d . .
P4 P 0.2136(3) 0.5212(2) 0.12383(15) 0.0500(14) Uani 1 d . .
P5 P 0.4730(3) 0.5367(2) 0.4002(2) 0.0532(15) Uani 1 d . .
P6 P 0.3693(4) 0.8105(2) 0.2397(2) 0.058(2) Uani 1 d . .
P7 P 0.2526(4) 0.7368(2) 0.45487(15) 0.056(2) Uani 1 d . .
P8 P 0.1009(3) 0.44593(15) 0.3318(2) 0.0511(15) Uani 1 d . .
P9 P 0.0941(4) 0.7705(2) 0.4032(2) 0.056(2) Uani 1 d . .
P10 P 0.4091(4) 0.7361(2) 0.1614(2) 0.060(2) Uani 1 d . .
P11 P 0.5581(3) 0.6217(2) 0.3488(2) 0.0537(14) Uani 1 d . .
P12 P -0.0021(3) 0.7273(2) 0.1812(2) 0.0529(15) Uani 1 d . .
C1 C 0.4363(14) 0.5103(7) 0.1367(7) 0.065(6) Uiso 1 d . .
C2 C 0.4550(22) 0.4881(11) 0.1068(10) 0.113(11) Uiso 1 d . .
H2 H 0.4338(22) 0.4615(11) 0.1033(10) 0.136 Uiso 1 calc R .
C3 C 0.5081(34) 0.5006(18) 0.0762(17) 0.190(22) Uiso 1 d . .
H3 H 0.5229(34) 0.4834(18) 0.0555(17) 0.227 Uiso 1 calc R .
C4 C 0.5334(30) 0.5465(16) 0.0853(15) 0.165(18) Uiso 1 d . .
H4 H 0.5625(30) 0.5604(16) 0.0678(15) 0.198 Uiso 1 calc R .
C5 C 0.5124(24) 0.5677(12) 0.1206(12) 0.123(12) Uiso 1 d . .
H5 H 0.5308(24) 0.5942(12) 0.1283(12) 0.148 Uiso 1 calc R .
C6 C 0.4671(19) 0.5486(9) 0.1412(9) 0.094(9) Uiso 1 d . .
H6 H 0.4528(19) 0.5640(9) 0.1632(9) 0.113 Uiso 1 calc R .
C7 C 0.3563(14) 0.4386(6) 0.1547(7) 0.061(6) Uiso 1 d . .
H7A H 0.3321(14) 0.4407(6) 0.1289(7) 0.073 Uiso 1 calc R .
H7B H 0.3996(14) 0.4235(6) 0.1507(7) 0.073 Uiso 1 calc R .
C8 C 0.3121(16) 0.4120(8) 0.1821(8) 0.081(7) Uiso 1 d . .
H8A H 0.3364(16) 0.4092(8) 0.2077(8) 0.097 Uiso 1 calc R .
H8B H 0.2688(16) 0.4270(8) 0.1864(8) 0.097 Uiso 1 calc R .
C9 C 0.2961(17) 0.3692(8) 0.1668(8) 0.090(8) Uiso 1 d . .
H9A H 0.2682(17) 0.3541(8) 0.1855(8) 0.136 Uiso 1 calc R .
H9B H 0.3387(17) 0.3537(8) 0.1631(8) 0.136 Uiso 1 calc R .
H9C H 0.2709(17) 0.3715(8) 0.1417(8) 0.136 Uiso 1 calc R .
C10 C 0.4291(13) 0.4819(7) 0.2162(7) 0.063(6) Uiso 1 d . .
H10A H 0.4408(13) 0.5096(7) 0.2277(7) 0.075 Uiso 1 calc R .
H10B H 0.4012(13) 0.4667(7) 0.2352(7) 0.075 Uiso 1 calc R .
C11 C 0.4958(15) 0.4572(8) 0.2112(7) 0.073(7) Uiso 1 d . .
H11A H 0.4854(15) 0.4277(8) 0.2043(7) 0.087 Uiso 1 calc R .
H11B H 0.5224(15) 0.4698(8) 0.1900(7) 0.087 Uiso 1 calc R .
C12 C 0.5356(15) 0.4589(8) 0.2485(7) 0.077(7) Uiso 1 d . .
H12A H 0.5784(15) 0.4434(8) 0.2459(7) 0.116 Uiso 1 calc R .
H12B H 0.5091(15) 0.4462(8) 0.2693(7) 0.116 Uiso 1 calc R .
H12C H 0.5458(15) 0.4882(8) 0.2551(7) 0.116 Uiso 1 calc R .
C13 C -0.1506(14) 0.6781(7) 0.2302(7) 0.065(6) Uiso 1 d . .
C14 C -0.1615(15) 0.7020(8) 0.2647(8) 0.071(7) Uiso 1 d . .
H14 H -0.1405(15) 0.6943(8) 0.2890(8) 0.086 Uiso 1 calc R .
C15 C -0.1995(25) 0.7333(13) 0.2620(13) 0.132(13) Uiso 1 d . .
H15 H -0.1983(25) 0.7523(13) 0.2835(13) 0.158 Uiso 1 calc R .
C16 C -0.2404(22) 0.7425(12) 0.2329(11) 0.119(12) Uiso 1 d . .
H16 H -0.2717(22) 0.7651(12) 0.2352(11) 0.143 Uiso 1 calc R .
C17 C -0.2393(24) 0.7219(12) 0.2016(12) 0.126(13) Uiso 1 d . .
H17 H -0.2688(24) 0.7286(12) 0.1799(12) 0.151 Uiso 1 calc R .
C18 C -0.1921(22) 0.6883(11) 0.2000(11) 0.118(12) Uiso 1 d . .
H18 H -0.1898(22) 0.6725(11) 0.1766(11) 0.142 Uiso 1 calc R .
C19 C -0.1122(15) 0.6027(7) 0.1892(7) 0.073(7) Uiso 1 d . .
H19A H -0.1615(15) 0.5964(7) 0.1907(7) 0.088 Uiso 1 calc R .
H19B H -0.1045(15) 0.6168(7) 0.1640(7) 0.088 Uiso 1 calc R .
C20 C -0.0687(23) 0.5592(11) 0.1915(11) 0.125(12) Uiso 1 d . .
H20A H -0.0192(23) 0.5652(11) 0.1908(11) 0.150 Uiso 1 calc R .
H20B H -0.0778(23) 0.5441(11) 0.2161(11) 0.150 Uiso 1 calc R .
C21 C -0.0917(34) 0.5320(17) 0.1555(16) 0.201(23) Uiso 1 d . .
H21A H -0.0665(34) 0.5054(17) 0.1559(16) 0.301 Uiso 1 calc R .
H21B H -0.0824(34) 0.5473(17) 0.1314(16) 0.301 Uiso 1 calc R .
H21C H -0.1407(34) 0.5263(17) 0.1566(16) 0.301 Uiso 1 calc R .
C22 C -0.1017(14) 0.6043(7) 0.2725(7) 0.068(6) Uiso 1 d . .
H22A H -0.0710(14) 0.5797(7) 0.2719(7) 0.081 Uiso 1 calc R .
H22B H -0.0899(14) 0.6205(7) 0.2965(7) 0.081 Uiso 1 calc R .
C23 C -0.1780(16) 0.5884(8) 0.2749(8) 0.083(8) Uiso 1 d . .
H23A H -0.2091(16) 0.6128(8) 0.2762(8) 0.100 Uiso 1 calc R .
H23B H -0.1904(16) 0.5721(8) 0.2511(8) 0.100 Uiso 1 calc R .
C24 C -0.1853(19) 0.5615(9) 0.3102(9) 0.101(9) Uiso 1 d . .
H24A H -0.2326(19) 0.5517(9) 0.3114(9) 0.151 Uiso 1 calc R .
H24B H -0.1735(19) 0.5778(9) 0.3337(9) 0.151 Uiso 1 calc R .
H24C H -0.1548(19) 0.5372(9) 0.3086(9) 0.151 Uiso 1 calc R .
C25 C -0.0185(12) 0.4876(6) 0.4091(6) 0.051(5) Uiso 1 d . .
C26 C -0.0745(14) 0.5024(7) 0.3885(7) 0.065(6) Uiso 1 d . .
H26 H -0.0729(14) 0.5297(7) 0.3774(7) 0.078 Uiso 1 calc R .
C27 C -0.1363(16) 0.4776(8) 0.3830(8) 0.081(7) Uiso 1 d . .
H27 H -0.1719(16) 0.4865(8) 0.3656(8) 0.097 Uiso 1 calc R .
C28 C -0.1417(17) 0.4428(9) 0.4026(8) 0.084(8) Uiso 1 d . .
H28 H -0.1842(17) 0.4283(9) 0.4017(8) 0.101 Uiso 1 calc R .
C29 C -0.0914(14) 0.4269(8) 0.4234(7) 0.069(6) Uiso 1 d . .
H29 H -0.0968(14) 0.4006(8) 0.4360(7) 0.083 Uiso 1 calc R .
C30 C -0.0282(12) 0.4488(6) 0.4272(6) 0.052(5) Uiso 1 d . .
H30 H 0.0081(12) 0.4368(6) 0.4425(6) 0.062 Uiso 1 calc R .
C31 C 0.1043(12) 0.4932(6) 0.4550(6) 0.053(5) Uiso 1 d . .
H31A H 0.0732(12) 0.4934(6) 0.4772(6) 0.063 Uiso 1 calc R .
H31B H 0.1165(12) 0.4637(6) 0.4494(6) 0.063 Uiso 1 calc R .
C32 C 0.1693(15) 0.5182(8) 0.4658(8) 0.075(7) Uiso 1 d . .
H32A H 0.1574(15) 0.5473(8) 0.4732(8) 0.090 Uiso 1 calc R .
H32B H 0.1998(15) 0.5193(8) 0.4433(8) 0.090 Uiso 1 calc R .
C33 C 0.2056(21) 0.4949(11) 0.5015(10) 0.115(11) Uiso 1 d . .
H33A H 0.2473(21) 0.5100(11) 0.5093(10) 0.173 Uiso 1 calc R .
H33B H 0.2172(21) 0.4661(11) 0.4937(10) 0.173 Uiso 1 calc R .
H33C H 0.1748(21) 0.4940(11) 0.5235(10) 0.173 Uiso 1 calc R .
C34 C 0.0311(12) 0.5673(6) 0.4305(6) 0.051(5) Uiso 1 d . .
H34A H 0.0714(12) 0.5855(6) 0.4353(6) 0.062 Uiso 1 calc R .
H34B H 0.0025(12) 0.5807(6) 0.4097(6) 0.062 Uiso 1 calc R .
C35 C -0.0067(14) 0.5662(7) 0.4649(7) 0.066(6) Uiso 1 d . .
H35A H 0.0219(14) 0.5541(7) 0.4864(7) 0.079 Uiso 1 calc R .
H35B H -0.0469(14) 0.5478(7) 0.4607(7) 0.079 Uiso 1 calc R .
C36 C -0.0317(21) 0.6117(10) 0.4774(10) 0.116(11) Uiso 1 d . .
H36A H -0.0577(21) 0.6095(10) 0.5013(10) 0.174 Uiso 1 calc R .
H36B H -0.0608(21) 0.6236(10) 0.4564(10) 0.174 Uiso 1 calc R .
H36C H 0.0080(21) 0.6299(10) 0.4821(10) 0.174 Uiso 1 calc R .
C37 C 0.2666(13) 0.5149(6) 0.0816(6) 0.057(5) Uiso 1 d . .
C38 C 0.3064(16) 0.5480(8) 0.0723(8) 0.076(7) Uiso 1 d . .
H38 H 0.3046(16) 0.5725(8) 0.0880(8) 0.091 Uiso 1 calc R .
C39 C 0.3511(19) 0.5478(10) 0.0401(9) 0.099(9) Uiso 1 d . .
H39 H 0.3807(19) 0.5708(10) 0.0357(9) 0.119 Uiso 1 calc R .
C40 C 0.3501(20) 0.5143(10) 0.0161(10) 0.101(10) Uiso 1 d . .
H40 H 0.3742(20) 0.5152(10) -0.0075(10) 0.121 Uiso 1 calc R .
C41 C 0.3127(23) 0.4773(12) 0.0260(11) 0.121(12) Uiso 1 d . .
H41 H 0.3166(23) 0.4518(12) 0.0118(11) 0.146 Uiso 1 calc R .
C42 C 0.2678(19) 0.4814(10) 0.0598(9) 0.098(9) Uiso 1 d . .
H42 H 0.2387(19) 0.4586(10) 0.0658(9) 0.118 Uiso 1 calc R .
C43 C 0.1663(15) 0.4716(7) 0.1249(7) 0.071(7) Uiso 1 d . .
H43A H 0.1461(15) 0.4657(7) 0.0986(7) 0.085 Uiso 1 calc R .
H43B H 0.1978(15) 0.4484(7) 0.1320(7) 0.085 Uiso 1 calc R .
C44 C 0.1075(19) 0.4743(9) 0.1558(9) 0.098(9) Uiso 1 d . .
H44A H 0.1269(19) 0.4835(9) 0.1814(9) 0.118 Uiso 1 calc R .
H44B H 0.0728(19) 0.4952(9) 0.1470(9) 0.118 Uiso 1 calc R .
C45 C 0.0727(23) 0.4295(11) 0.1601(11) 0.128(13) Uiso 1 d . .
H45A H 0.0365(23) 0.4311(11) 0.1792(11) 0.192 Uiso 1 calc R .
H45B H 0.1071(23) 0.4090(11) 0.1691(11) 0.192 Uiso 1 calc R .
H45C H 0.0532(23) 0.4206(11) 0.1348(11) 0.192 Uiso 1 calc R .
C46 C 0.1590(13) 0.5610(7) 0.1046(7) 0.063(6) Uiso 1 d . .
H46A H 0.1279(13) 0.5691(7) 0.1255(7) 0.075 Uiso 1 calc R .
H46B H 0.1878(13) 0.5858(7) 0.0994(7) 0.075 Uiso 1 calc R .
C47 C 0.1150(13) 0.5532(7) 0.0678(7) 0.062(6) Uiso 1 d . .
H47A H 0.1445(13) 0.5519(7) 0.0448(7) 0.074 Uiso 1 calc R .
H47B H 0.0917(13) 0.5257(7) 0.0700(7) 0.074 Uiso 1 calc R .
C48 C 0.0630(19) 0.5870(10) 0.0618(10) 0.103(10) Uiso 1 d . .
H48A H 0.0355(19) 0.5812(10) 0.0381(10) 0.155 Uiso 1 calc R .
H48B H 0.0860(19) 0.6141(10) 0.0591(10) 0.155 Uiso 1 calc R .
H48C H 0.0333(19) 0.5880(10) 0.0843(10) 0.155 Uiso 1 calc R .
C49 C 0.5505(12) 0.5075(6) 0.3895(6) 0.052(5) Uiso 1 d . .
C50 C 0.5523(14) 0.4886(7) 0.3545(7) 0.063(6) Uiso 1 d . .
H50 H 0.5137(14) 0.4904(7) 0.3372(7) 0.076 Uiso 1 calc R .
C51 C 0.6131(17) 0.4649(9) 0.3424(9) 0.089(8) Uiso 1 d . .
H51 H 0.6134(17) 0.4513(9) 0.3177(9) 0.107 Uiso 1 calc R .
C52 C 0.6686(17) 0.4631(8) 0.3673(8) 0.081(7) Uiso 1 d . .
H52 H 0.7102(17) 0.4505(8) 0.3598(8) 0.097 Uiso 1 calc R .
C53 C 0.6608(16) 0.4817(8) 0.4065(8) 0.077(7) Uiso 1 d . .
H53 H 0.6962(16) 0.4780(8) 0.4258(8) 0.093 Uiso 1 calc R .
C54 C 0.6049(14) 0.5036(7) 0.4154(7) 0.067(6) Uiso 1 d . .
H54 H 0.6030(14) 0.5168(7) 0.4402(7) 0.080 Uiso 1 calc R .
C55 C 0.4118(15) 0.4933(7) 0.4003(7) 0.073(7) Uiso 1 d . .
H55A H 0.3671(15) 0.5040(7) 0.4086(7) 0.087 Uiso 1 calc R .
H55B H 0.4057(15) 0.4823(7) 0.3734(7) 0.087 Uiso 1 calc R .
C56 C 0.4349(18) 0.4573(9) 0.4277(9) 0.095(9) Uiso 1 d . .
H56A H 0.4544(18) 0.4678(9) 0.4528(9) 0.114 Uiso 1 calc R .
H56B H 0.4680(18) 0.4384(9) 0.4153(9) 0.114 Uiso 1 calc R .
C57 C 0.3588(34) 0.4341(17) 0.4330(17) 0.208(24) Uiso 1 d . .
H57A H 0.3643(34) 0.4096(17) 0.4501(17) 0.312 Uiso 1 calc R .
H57B H 0.3406(34) 0.4251(17) 0.4074(17) 0.312 Uiso 1 calc R .
H57C H 0.3272(34) 0.4540(17) 0.4446(17) 0.312 Uiso 1 calc R .
C58 C 0.4851(14) 0.5494(7) 0.4509(7) 0.066(6) Uiso 1 d . .
H58A H 0.4963(14) 0.5236(7) 0.4658(7) 0.079 Uiso 1 calc R .
H58B H 0.5239(14) 0.5691(7) 0.4542(7) 0.079 Uiso 1 calc R .
C59 C 0.4145(22) 0.5715(11) 0.4686(11) 0.121(12) Uiso 1 d . .
H59A H 0.4015(22) 0.5961(11) 0.4524(11) 0.146 Uiso 1 calc R .
H59B H 0.3765(22) 0.5510(11) 0.4669(11) 0.146 Uiso 1 calc R .
C60 C 0.4242(31) 0.5850(15) 0.5095(14) 0.175(19) Uiso 1 d . .
H60A H 0.3818(31) 0.5975(15) 0.5186(14) 0.263 Uiso 1 calc R .
H60B H 0.4609(31) 0.6059(15) 0.5113(14) 0.263 Uiso 1 calc R .
H60C H 0.4364(31) 0.5607(15) 0.5258(14) 0.263 Uiso 1 calc R .
C61 C 0.4578(13) 0.8267(6) 0.2362(6) 0.056(5) Uiso 1 d . .
C62 C 0.4766(16) 0.8558(8) 0.2078(8) 0.075(7) Uiso 1 d . .
H62 H 0.4424(16) 0.8695(8) 0.1921(8) 0.090 Uiso 1 calc R .
C63 C 0.5474(18) 0.8651(9) 0.2022(9) 0.096(9) Uiso 1 d . .
H63 H 0.5607(18) 0.8822(9) 0.1810(9) 0.115 Uiso 1 calc R .
C64 C 0.5961(20) 0.8486(10) 0.2285(9) 0.104(10) Uiso 1 d . .
H64 H 0.6419(20) 0.8581(10) 0.2271(9) 0.125 Uiso 1 calc R .
C65 C 0.5815(21) 0.8206(11) 0.2552(11) 0.113(11) Uiso 1 d . .
H65 H 0.6167(21) 0.8082(11) 0.2710(11) 0.135 Uiso 1 calc R .
C66 C 0.5078(17) 0.8086(9) 0.2601(8) 0.086(8) Uiso 1 d . .
H66 H 0.4959(17) 0.7887(9) 0.2795(8) 0.103 Uiso 1 calc R .
C67 C 0.3256(13) 0.8512(7) 0.2125(7) 0.066(6) Uiso 1 d . .
H67A H 0.3410(13) 0.8789(7) 0.2224(7) 0.079 Uiso 1 calc R .
H67B H 0.3376(13) 0.8492(7) 0.1847(7) 0.079 Uiso 1 calc R .
C68 C 0.2445(15) 0.8479(8) 0.2158(7) 0.073(7) Uiso 1 d . .
H68A H 0.2298(15) 0.8188(8) 0.2097(7) 0.088 Uiso 1 calc R .
H68B H 0.2318(15) 0.8542(8) 0.2430(7) 0.088 Uiso 1 calc R .
C69 C 0.2067(22) 0.8785(11) 0.1876(10) 0.118(12) Uiso 1 d . .
H69A H 0.1574(22) 0.8756(11) 0.1905(10) 0.178 Uiso 1 calc R .
H69B H 0.2183(22) 0.8720(11) 0.1607(10) 0.178 Uiso 1 calc R .
H69C H 0.2206(22) 0.9074(11) 0.1938(10) 0.178 Uiso 1 calc R .
C70 C 0.3578(15) 0.8240(7) 0.2891(7) 0.068(6) Uiso 1 d . .
H70A H 0.3102(15) 0.8169(7) 0.2953(7) 0.082 Uiso 1 calc R .
H70B H 0.3877(15) 0.8054(7) 0.3052(7) 0.082 Uiso 1 calc R .
C71 C 0.3708(17) 0.8695(8) 0.3034(8) 0.083(8) Uiso 1 d . .
H71A H 0.4166(17) 0.8788(8) 0.2955(8) 0.100 Uiso 1 calc R .
H71B H 0.3365(17) 0.8885(8) 0.2910(8) 0.100 Uiso 1 calc R .
C72 C 0.3665(23) 0.8717(12) 0.3461(10) 0.127(12) Uiso 1 d . .
H72A H 0.3746(23) 0.9006(12) 0.3548(10) 0.190 Uiso 1 calc R .
H72B H 0.4010(23) 0.8532(12) 0.3582(10) 0.190 Uiso 1 calc R .
H72C H 0.3210(23) 0.8627(12) 0.3538(10) 0.190 Uiso 1 calc R .
C73 C 0.2601(11) 0.7912(5) 0.4669(5) 0.042(4) Uiso 1 d . .
C74 C 0.2831(14) 0.8180(7) 0.4404(7) 0.061(6) Uiso 1 d . .
H74 H 0.2982(14) 0.8070(7) 0.4163(7) 0.074 Uiso 1 calc R .
C75 C 0.2862(15) 0.8615(8) 0.4461(8) 0.074(7) Uiso 1 d . .
H75 H 0.3036(15) 0.8792(8) 0.4263(8) 0.089 Uiso 1 calc R .
C76 C 0.2644(16) 0.8784(9) 0.4800(8) 0.081(7) Uiso 1 d . .
H76 H 0.2666(16) 0.9078(9) 0.4846(8) 0.097 Uiso 1 calc R .
C77 C 0.2400(14) 0.8524(7) 0.5060(7) 0.065(6) Uiso 1 d . .
H77 H 0.2259(14) 0.8636(7) 0.5302(7) 0.078 Uiso 1 calc R .
C78 C 0.2339(15) 0.8091(7) 0.4998(7) 0.067(6) Uiso 1 d . .
H78 H 0.2115(15) 0.7921(7) 0.5182(7) 0.080 Uiso 1 calc R .
C79 C 0.3433(14) 0.7231(7) 0.4575(7) 0.063(6) Uiso 1 d . .
H79A H 0.3479(14) 0.6926(7) 0.4526(7) 0.076 Uiso 1 calc R .
H79B H 0.3666(14) 0.7381(7) 0.4364(7) 0.076 Uiso 1 calc R .
C80 C 0.3796(16) 0.7335(8) 0.4964(8) 0.080(7) Uiso 1 d . .
H80A H 0.3582(16) 0.7178(8) 0.5178(8) 0.096 Uiso 1 calc R .
H80B H 0.3753(16) 0.7639(8) 0.5020(8) 0.096 Uiso 1 calc R .
C81 C 0.4552(18) 0.7215(9) 0.4944(9) 0.097(9) Uiso 1 d . .
H81A H 0.4785(18) 0.7281(9) 0.5193(9) 0.145 Uiso 1 calc R .
H81B H 0.4762(18) 0.7374(9) 0.4734(9) 0.145 Uiso 1 calc R .
H81C H 0.4591(18) 0.6914(9) 0.4892(9) 0.145 Uiso 1 calc R .
C82 C 0.2181(14) 0.7113(7) 0.4986(6) 0.062(6) Uiso 1 d . .
H82A H 0.2385(14) 0.7235(7) 0.5228(6) 0.074 Uiso 1 calc R .
H82B H 0.1679(14) 0.7144(7) 0.4990(6) 0.074 Uiso 1 calc R .
C83 C 0.2425(22) 0.6564(11) 0.4933(11) 0.115(11) Uiso 1 d . .
H83A H 0.2388(22) 0.6478(11) 0.4655(11) 0.137 Uiso 1 calc R .
H83B H 0.2901(22) 0.6520(11) 0.5029(11) 0.137 Uiso 1 calc R .
C84 C 0.2016(31) 0.6354(16) 0.5135(14) 0.172(19) Uiso 1 d . .
H84A H 0.2127(31) 0.6055(16) 0.5117(14) 0.257 Uiso 1 calc R .
H84B H 0.1548(31) 0.6401(16) 0.5037(14) 0.257 Uiso 1 calc R .
H84C H 0.2058(31) 0.6444(16) 0.5409(14) 0.257 Uiso 1 calc R .
C85 C 0.1190(12) 0.4089(6) 0.3707(6) 0.048(5) Uiso 1 d . .
C86 C 0.1778(14) 0.4117(7) 0.3911(7) 0.069(6) Uiso 1 d . .
H86 H 0.2099(14) 0.4326(7) 0.3842(7) 0.082 Uiso 1 calc R .
C87 C 0.1940(19) 0.3840(9) 0.4230(9) 0.094(9) Uiso 1 d . .
H87 H 0.2371(19) 0.3855(9) 0.4363(9) 0.113 Uiso 1 calc R .
C88 C 0.1451(15) 0.3546(8) 0.4344(8) 0.073(7) Uiso 1 d . .
H88 H 0.1544(15) 0.3370(8) 0.4563(8) 0.087 Uiso 1 calc R .
C89 C 0.0866(14) 0.3513(7) 0.4150(7) 0.070(6) Uiso 1 d . .
H89 H 0.0557(14) 0.3297(7) 0.4219(7) 0.083 Uiso 1 calc R .
C90 C 0.0684(13) 0.3782(6) 0.3846(6) 0.056(5) Uiso 1 d . .
H90 H 0.0239(13) 0.3770(6) 0.3728(6) 0.067 Uiso 1 calc R .
C91 C 0.0144(11) 0.4323(6) 0.3125(6) 0.045(4) Uiso 1 d . .
H91A H 0.0125(11) 0.4019(6) 0.3068(6) 0.054 Uiso 1 calc R .
H91B H -0.0193(11) 0.4384(6) 0.3328(6) 0.054 Uiso 1 calc R .
C92 C -0.0045(18) 0.4563(9) 0.2763(8) 0.089(8) Uiso 1 d . .
H92A H -0.0004(18) 0.4866(9) 0.2822(8) 0.107 Uiso 1 calc R .
H92B H 0.0294(18) 0.4497(9) 0.2563(8) 0.107 Uiso 1 calc R .
C93 C -0.0731(19) 0.4485(10) 0.2591(9) 0.101(9) Uiso 1 d . .
H93A H -0.0798(19) 0.4658(10) 0.2355(9) 0.151 Uiso 1 calc R .
H93B H -0.1075(19) 0.4559(10) 0.2781(9) 0.151 Uiso 1 calc R .
H93C H -0.0776(19) 0.4188(10) 0.2521(9) 0.151 Uiso 1 calc R .
C94 C 0.1525(13) 0.4229(6) 0.2943(6) 0.056(5) Uiso 1 d . .
H94A H 0.1443(13) 0.4393(6) 0.2700(6) 0.067 Uiso 1 calc R .
H94B H 0.2009(13) 0.4271(6) 0.3023(6) 0.067 Uiso 1 calc R .
C95 C 0.1435(19) 0.3768(9) 0.2839(9) 0.094(9) Uiso 1 d . .
H95A H 0.0962(19) 0.3719(9) 0.2739(9) 0.113 Uiso 1 calc R .
H95B H 0.1510(19) 0.3594(9) 0.3077(9) 0.113 Uiso 1 calc R .
C96 C 0.1939(22) 0.3639(11) 0.2529(11) 0.120(12) Uiso 1 d . .
H96A H 0.1876(22) 0.3341(11) 0.2466(11) 0.180 Uiso 1 calc R .
H96B H 0.2406(22) 0.3685(11) 0.2630(11) 0.180 Uiso 1 calc R .
H96C H 0.1859(22) 0.3809(11) 0.2293(11) 0.180 Uiso 1 calc R .
C97 C 0.0577(13) 0.7666(6) 0.4518(6) 0.055(5) Uiso 1 d . .
C98 C 0.0305(16) 0.7296(8) 0.4618(8) 0.079(7) Uiso 1 d . .
H98 H 0.0291(16) 0.7070(8) 0.4436(8) 0.095 Uiso 1 calc R .
C99 C 0.0037(18) 0.7242(9) 0.4999(9) 0.091(8) Uiso 1 d . .
H99 H -0.0167(18) 0.6985(9) 0.5075(9) 0.109 Uiso 1 calc R .
C100 C 0.0090(18) 0.7599(9) 0.5266(9) 0.091(8) Uiso 1 d . .
H100 H -0.0112(18) 0.7579(9) 0.5513(9) 0.109 Uiso 1 calc R .
C101 C 0.0397(17) 0.7936(9) 0.5179(9) 0.087(8) Uiso 1 d . .
H101 H 0.0474(17) 0.8148(9) 0.5370(9) 0.105 Uiso 1 calc R .
C102 C 0.0618(15) 0.7991(8) 0.4804(7) 0.075(7) Uiso 1 d . .
H102 H 0.0804(15) 0.8254(8) 0.4733(7) 0.089 Uiso 1 calc R .
C103 C 0.1104(15) 0.8268(7) 0.3963(7) 0.073(7) Uiso 1 d . .
H10C H 0.0692(15) 0.8430(7) 0.4028(7) 0.088 Uiso 1 calc R .
H10D H 0.1481(15) 0.8358(7) 0.4144(7) 0.088 Uiso 1 calc R .
C104 C 0.1300(19) 0.8366(9) 0.3528(9) 0.096(9) Uiso 1 d . .
H10E H 0.0928(19) 0.8277(9) 0.3345(9) 0.115 Uiso 1 calc R .
H10F H 0.1721(19) 0.8212(9) 0.3463(9) 0.115 Uiso 1 calc R .
C105 C 0.1421(24) 0.8860(11) 0.3495(11) 0.130(13) Uiso 1 d . .
H10G H 0.1543(24) 0.8931(11) 0.3228(11) 0.194 Uiso 1 calc R .
H10H H 0.1791(24) 0.8945(11) 0.3677(11) 0.194 Uiso 1 calc R .
H10I H 0.1002(24) 0.9009(11) 0.3561(11) 0.194 Uiso 1 calc R .
C106 C 0.0200(15) 0.7629(8) 0.3708(7) 0.072(7) Uiso 1 d . .
H10J H 0.0343(15) 0.7665(8) 0.3435(7) 0.086 Uiso 1 calc R .
H10K H 0.0039(15) 0.7337(8) 0.3736(7) 0.086 Uiso 1 calc R .
C107 C -0.0413(15) 0.7933(8) 0.3779(7) 0.072(7) Uiso 1 d . .
H10L H -0.0565(15) 0.7898(8) 0.4051(7) 0.087 Uiso 1 calc R .
H10M H -0.0262(15) 0.8227(8) 0.3747(7) 0.087 Uiso 1 calc R .
C108 C -0.1009(20) 0.7843(10) 0.3494(10) 0.111(11) Uiso 1 d . .
H10N H -0.1384(20) 0.8037(10) 0.3545(10) 0.166 Uiso 1 calc R .
H10O H -0.1164(20) 0.7553(10) 0.3529(10) 0.166 Uiso 1 calc R .
H10P H -0.0861(20) 0.7882(10) 0.3226(10) 0.166 Uiso 1 calc R .
C109 C 0.3889(13) 0.7826(7) 0.1314(6) 0.059(6) Uiso 1 d . .
C110 C 0.4329(18) 0.8132(8) 0.1215(8) 0.085(8) Uiso 1 d . .
H110 H 0.4794(18) 0.8106(8) 0.1299(8) 0.102 Uiso 1 calc R .
C111 C 0.4131(15) 0.8492(8) 0.0991(7) 0.073(7) Uiso 1 d . .
H111 H 0.4465(15) 0.8690(8) 0.0915(7) 0.087 Uiso 1 calc R .
C112 C 0.3499(15) 0.8549(8) 0.0892(7) 0.072(7) Uiso 1 d . .
H112 H 0.3365(15) 0.8799(8) 0.0759(7) 0.087 Uiso 1 calc R .
C113 C 0.3011(17) 0.8248(8) 0.0978(8) 0.079(7) Uiso 1 d . .
H113 H 0.2550(17) 0.8278(8) 0.0889(8) 0.095 Uiso 1 calc R .
C114 C 0.3223(14) 0.7895(7) 0.1201(7) 0.069(6) Uiso 1 d . .
H114 H 0.2889(14) 0.7697(7) 0.1276(7) 0.082 Uiso 1 calc R .
C115 C 0.3925(15) 0.6956(7) 0.1256(7) 0.069(6) Uiso 1 d . .
H11C H 0.4016(15) 0.6682(7) 0.1383(7) 0.082 Uiso 1 calc R .
H11D H 0.3432(15) 0.6964(7) 0.1184(7) 0.082 Uiso 1 calc R .
C116 C 0.4316(15) 0.6968(7) 0.0883(7) 0.069(6) Uiso 1 d . .
H11E H 0.4242(15) 0.7243(7) 0.0753(7) 0.083 Uiso 1 calc R .
H11F H 0.4810(15) 0.6940(7) 0.0946(7) 0.083 Uiso 1 calc R .
C117 C 0.4101(19) 0.6632(9) 0.0618(9) 0.100(9) Uiso 1 d . .
H11G H 0.4363(19) 0.6648(9) 0.0379(9) 0.149 Uiso 1 calc R .
H11H H 0.3614(19) 0.6663(9) 0.0552(9) 0.149 Uiso 1 calc R .
H11I H 0.4181(19) 0.6360(9) 0.0745(9) 0.149 Uiso 1 calc R .
C118 C 0.4978(15) 0.7368(7) 0.1673(8) 0.071(7) Uiso 1 d . .
H11J H 0.5194(15) 0.7412(7) 0.1419(8) 0.085 Uiso 1 calc R .
H11K H 0.5123(15) 0.7598(7) 0.1852(8) 0.085 Uiso 1 calc R .
C119 C 0.5204(25) 0.6907(11) 0.1860(12) 0.128(13) Uiso 1 d . .
H11L H 0.4938(25) 0.6853(11) 0.2096(12) 0.153 Uiso 1 calc R .
H11M H 0.5094(25) 0.6684(11) 0.1667(12) 0.153 Uiso 1 calc R .
C120 C 0.5892(35) 0.6890(17) 0.1959(17) 0.200(23) Uiso 1 d . .
H12D H 0.6003(35) 0.6612(17) 0.2067(17) 0.299 Uiso 1 calc R .
H12E H 0.6002(35) 0.7106(17) 0.2155(17) 0.299 Uiso 1 calc R .
H12F H 0.6158(35) 0.6939(17) 0.1726(17) 0.299 Uiso 1 calc R .
C121 C 0.6069(15) 0.6234(8) 0.3953(7) 0.069(6) Uiso 1 d . .
C122 C 0.6639(17) 0.5987(9) 0.4042(9) 0.090(8) Uiso 1 d . .
H122 H 0.6785(17) 0.5791(9) 0.3853(9) 0.108 Uiso 1 calc R .
C123 C 0.6990(19) 0.6014(10) 0.4382(9) 0.098(9) Uiso 1 d . .
H123 H 0.7404(19) 0.5865(10) 0.4427(9) 0.117 Uiso 1 calc R .
C124 C 0.6722(23) 0.6265(11) 0.4658(12) 0.117(11) Uiso 1 d . .
H124 H 0.6988(23) 0.6301(11) 0.4892(12) 0.141 Uiso 1 calc R .
C125 C 0.6128(24) 0.6466(12) 0.4636(12) 0.129(13) Uiso 1 d . .
H125 H 0.5939(24) 0.6613(12) 0.4849(12) 0.155 Uiso 1 calc R .
C126 C 0.5792(17) 0.6436(8) 0.4241(8) 0.081(7) Uiso 1 d . .
H126 H 0.5362(17) 0.6568(8) 0.4197(8) 0.098 Uiso 1 calc R .
C127 C 0.6132(15) 0.5974(8) 0.3134(7) 0.071(6) Uiso 1 d . .
H12G H 0.6588(15) 0.6106(8) 0.3159(7) 0.085 Uiso 1 calc R .
H12H H 0.6185(15) 0.5673(8) 0.3202(7) 0.085 Uiso 1 calc R .
C128 C 0.5875(21) 0.6007(11) 0.2700(9) 0.108(10) Uiso 1 d . .
H12I H 0.5392(21) 0.5917(11) 0.2676(9) 0.130 Uiso 1 calc R .
H12J H 0.5903(21) 0.6302(11) 0.2611(9) 0.130 Uiso 1 calc R .
C129 C 0.6276(25) 0.5752(13) 0.2465(12) 0.142(15) Uiso 1 d . .
H12K H 0.6115(25) 0.5775(13) 0.2192(12) 0.213 Uiso 1 calc R .
H12L H 0.6241(25) 0.5460(13) 0.2551(12) 0.213 Uiso 1 calc R .
H12M H 0.6753(25) 0.5844(13) 0.2488(12) 0.213 Uiso 1 calc R .
C130 C 0.5655(16) 0.6778(8) 0.3369(8) 0.075(7) Uiso 1 d . .
H13A H 0.5408(16) 0.6826(8) 0.3116(8) 0.091 Uiso 1 calc R .
H13B H 0.5411(16) 0.6938(8) 0.3570(8) 0.091 Uiso 1 calc R .
C131 C 0.6329(17) 0.6960(8) 0.3340(9) 0.083(8) Uiso 1 d . .
H13C H 0.6546(17) 0.6848(8) 0.3104(9) 0.099 Uiso 1 calc R .
H13D H 0.6612(17) 0.6874(8) 0.3570(9) 0.099 Uiso 1 calc R .
C132 C 0.6315(24) 0.7427(11) 0.3318(11) 0.129(13) Uiso 1 d . .
H13E H 0.6782(24) 0.7534(11) 0.3298(11) 0.193 Uiso 1 calc R .
H13F H 0.6111(24) 0.7541(11) 0.3553(11) 0.193 Uiso 1 calc R .
H13G H 0.6043(24) 0.7514(11) 0.3087(11) 0.193 Uiso 1 calc R .
C133 C -0.0593(14) 0.7155(7) 0.1395(7) 0.066(6) Uiso 1 d . .
C134 C -0.0443(16) 0.6775(8) 0.1201(8) 0.076(7) Uiso 1 d . .
H134 H -0.0081(16) 0.6601(8) 0.1296(8) 0.091 Uiso 1 calc R .
C135 C -0.0844(20) 0.6650(10) 0.0854(10) 0.104(10) Uiso 1 d . .
H135 H -0.0725(20) 0.6410(10) 0.0705(10) 0.125 Uiso 1 calc R .
C136 C -0.1425(28) 0.6902(14) 0.0745(13) 0.147(15) Uiso 1 d . .
H136 H -0.1730(28) 0.6811(14) 0.0541(13) 0.177 Uiso 1 calc R .
C137 C -0.1544(18) 0.7277(9) 0.0935(9) 0.090(8) Uiso 1 d . .
H137 H -0.1907(18) 0.7458(9) 0.0853(9) 0.108 Uiso 1 calc R .
C138 C -0.1118(17) 0.7379(9) 0.1247(8) 0.086(8) Uiso 1 d . .
H138 H -0.1205(17) 0.7639(9) 0.1372(8) 0.103 Uiso 1 calc R .
C139 C 0.0713(14) 0.7468(7) 0.1557(7) 0.065(6) Uiso 1 d . .
H13H H 0.1081(14) 0.7531(7) 0.1752(7) 0.079 Uiso 1 calc R .
H13I H 0.0880(14) 0.7243(7) 0.1385(7) 0.079 Uiso 1 calc R .
C140 C 0.0575(17) 0.7878(8) 0.1298(8) 0.084(8) Uiso 1 d . .
H14A H 0.0199(17) 0.7827(8) 0.1103(8) 0.100 Uiso 1 calc R .
H14B H 0.0447(17) 0.8117(8) 0.1465(8) 0.100 Uiso 1 calc R .
C141 C 0.1257(24) 0.7975(12) 0.1086(12) 0.133(13) Uiso 1 d . .
H14C H 0.1197(24) 0.8226(12) 0.0922(12) 0.199 Uiso 1 calc R .
H14D H 0.1377(24) 0.7735(12) 0.0922(12) 0.199 Uiso 1 calc R .
H14E H 0.1623(24) 0.8024(12) 0.1282(12) 0.199 Uiso 1 calc R .
C142 C -0.0499(17) 0.7707(8) 0.2030(8) 0.085(8) Uiso 1 d . .
H14F H -0.0509(17) 0.7940(8) 0.1838(8) 0.102 Uiso 1 calc R .
H14G H -0.0976(17) 0.7610(8) 0.2053(8) 0.102 Uiso 1 calc R .
C143 C -0.0285(18) 0.7889(9) 0.2413(9) 0.097(9) Uiso 1 d . .
H14H H -0.0300(18) 0.7672(9) 0.2619(9) 0.116 Uiso 1 calc R .
H14I H -0.0597(18) 0.8120(9) 0.2483(9) 0.116 Uiso 1 calc R .
C144 C 0.0504(19) 0.8071(10) 0.2377(10) 0.107(10) Uiso 1 d . .
H14J H 0.0656(19) 0.8194(10) 0.2628(10) 0.160 Uiso 1 calc R .
H14K H 0.0514(19) 0.8286(10) 0.2173(10) 0.160 Uiso 1 calc R .
H14L H 0.0810(19) 0.7840(10) 0.2310(10) 0.160 Uiso 1 calc R .

loop_
_atom_type_symbol
_atom_type_description
_atom_type_scat_dispersion_real
_atom_type_scat_dispersion_imag
_atom_type_scat_source
C C 0.0033 0.0016 'International Tables Vol C Tables 4.2.6.8 and 6.1.1.4'
H H 0.0000 0.0000 'International Tables Vol C Tables 4.2.6.8 and 6.1.1.4'
P P 0.1023 0.0942 'International Tables Vol C Tables 4.2.6.8 and 6.1.1.4'
Cl Cl 0.1484 0.1585 'International Tables Vol C Tables 4.2.6.8 and 6.1.1.4'
Cu Cu 0.3201 1.2651 'International Tables Vol C Tables 4.2.6.8 and 6.1.1.4'
Se Se -0.0929 2.2259 'International Tables Vol C Tables 4.2.6.8 and 6.1.1.4'
In In -0.7276 1.3100 'International Tables Vol C Tables 4.2.6.8 and 6.1.1.4'

loop_
_geom_angle_atom_site_label_1
_geom_angle_atom_site_label_2
_geom_angle_atom_site_label_3
_geom_angle
_geom_angle_site_symmetry_1
_geom_angle_site_symmetry_3
_geom_angle_publ_flag
Se9 In1 Se1 115.23(7) . . ?
Se9 In1 Se5 115.49(8) . . ?
Se1 In1 Se5 115.83(7) . . ?
Se9 In1 Se3 102.70(7) . . ?
Se1 In1 Se3 102.69(8) . . ?
Se5 In1 Se3 101.83(6) . . ?
Cl1 In2 Se4 103.5(2) . . ?
Cl1 In2 Se5 102.1(2) . . ?
Se4 In2 Se5 114.40(8) . . ?
Cl1 In2 Se10 103.39(14) . . ?
Se4 In2 Se10 115.54(8) . . ?
Se5 In2 Se10 115.35(8) . . ?
Se6 In3 Se12 115.01(8) . . ?
Se6 In3 Se7 115.33(8) . . ?
Se12 In3 Se7 115.91(8) . . ?
Se6 In3 Se3 102.09(7) . . ?
Se12 In3 Se3 103.03(7) . . ?
Se7 In3 Se3 102.53(7) . . ?
Se10 In4 Se2 116.09(8) . . ?
Se10 In4 Se13 115.06(7) . . ?
Se2 In4 Se13 115.75(8) . . ?
Se10 In4 Se3 101.67(7) . . ?
Se2 In4 Se3 103.30(7) . . ?
Se13 In4 Se3 101.73(7) . . ?
Se11 In5 Se4 114.65(7) . . ?
Se11 In5 Se8 116.21(7) . . ?
Se4 In5 Se8 116.18(7) . . ?
Se11 In5 Se3 102.47(7) . . ?
Se4 In5 Se3 101.77(7) . . ?
Se8 In5 Se3 102.27(8) . . ?
Cl2 In6 Se6 101.75(13) . . ?
Cl2 In6 Se9 103.63(14) . . ?
Se6 In6 Se9 114.70(7) . . ?
Cl2 In6 Se13 105.40(14) . . ?
Se6 In6 Se13 113.87(7) . . ?
Se9 In6 Se13 115.36(7) . . ?
Cl3 In7 Se7 102.20(13) . . ?
Cl3 In7 Se8 104.8(2) . . ?
Se7 In7 Se8 114.61(8) . . ?
Cl3 In7 Se2 104.5(2) . . ?
Se7 In7 Se2 114.22(8) . . ?
Se8 In7 Se2 114.55(7) . . ?
Cl4 In8 Se12 101.8(2) . . ?
Cl4 In8 Se1 104.44(15) . . ?
Se12 In8 Se1 114.77(9) . . ?
Cl4 In8 Se11 104.2(2) . . ?
Se12 In8 Se11 114.98(8) . . ?
Se1 In8 Se11 114.44(7) . . ?
Cu3 Se1 In1 108.36(9) . . ?
Cu3 Se1 In8 108.86(10) . . ?
In1 Se1 In8 97.08(7) . . ?
Cu5 Se2 In4 105.84(9) . . ?
Cu5 Se2 In7 111.48(9) . . ?
In4 Se2 In7 96.83(8) . . ?
In3 Se3 In5 108.96(7) . . ?
In3 Se3 In1 109.07(7) . . ?
In5 Se3 In1 109.68(8) . . ?
In3 Se3 In4 109.04(7) . . ?
In5 Se3 In4 109.39(7) . . ?
In1 Se3 In4 110.67(8) . . ?
Cu3 Se4 In5 106.77(8) . . ?
Cu3 Se4 In2 112.88(10) . . ?
In5 Se4 In2 96.36(8) . . ?
Cu4 Se5 In1 108.35(9) . . ?
Cu4 Se5 In2 107.72(9) . . ?
In1 Se5 In2 96.69(7) . . ?
Cu5 Se6 In3 108.46(10) . . ?
Cu5 Se6 In6 109.92(9) . . ?
In3 Se6 In6 97.53(7) . . ?
Cu6 Se7 In3 107.98(9) . . ?
Cu6 Se7 In7 108.45(10) . . ?
In3 Se7 In7 97.89(7) . . ?
Cu1 Se8 In5 108.62(8) . . ?
Cu1 Se8 In7 110.16(10) . . ?
In5 Se8 In7 97.49(8) . . ?
Cu2 Se9 In1 106.48(11) . . ?
Cu2 Se9 In6 110.79(8) . . ?
In1 Se9 In6 97.01(7) . . ?
Cu1 Se10 In4 107.11(8) . . ?
Cu1 Se10 In2 111.89(10) . . ?
In4 Se10 In2 97.18(7) . . ?
Cu6 Se11 In5 104.71(9) . . ?
Cu6 Se11 In8 111.88(10) . . ?
In5 Se11 In8 97.71(8) . . ?
Cu2 Se12 In3 108.15(9) . . ?
Cu2 Se12 In8 109.50(9) . . ?
In3 Se12 In8 96.84(7) . . ?
Cu4 Se13 In4 106.01(10) . . ?
Cu4 Se13 In6 111.48(8) . . ?
In4 Se13 In6 97.42(7) . . ?
P4 Cu1 P1 106.4(2) . . ?
P4 Cu1 Se10 110.5(2) . . ?
P1 Cu1 Se10 111.5(2) . . ?
P4 Cu1 Se8 111.9(2) . . ?
P1 Cu1 Se8 109.5(2) . . ?
Se10 Cu1 Se8 107.16(10) . . ?
P9 Cu2 P7 106.7(2) . . ?
P9 Cu2 Se12 108.2(2) . . ?
P7 Cu2 Se12 112.5(2) . . ?
P9 Cu2 Se9 111.2(2) . . ?
P7 Cu2 Se9 109.3(2) . . ?
Se12 Cu2 Se9 109.06(10) . . ?
P11 Cu3 P5 105.9(2) . . ?
P11 Cu3 Se1 112.5(2) . . ?
P5 Cu3 Se1 110.1(2) . . ?
P11 Cu3 Se4 110.7(2) . . ?
P5 Cu3 Se4 109.4(2) . . ?
Se1 Cu3 Se4 108.32(11) . . ?
P3 Cu4 P8 105.8(2) . . ?
P3 Cu4 Se5 109.4(2) . . ?
P8 Cu4 Se5 112.0(2) . . ?
P3 Cu4 Se13 108.0(2) . . ?
P8 Cu4 Se13 111.6(2) . . ?
Se5 Cu4 Se13 109.75(10) . . ?
P2 Cu5 P12 108.0(2) . . ?
P2 Cu5 Se6 111.7(2) . . ?
P12 Cu5 Se6 107.7(2) . . ?
P2 Cu5 Se2 108.8(2) . . ?
P12 Cu5 Se2 111.7(2) . . ?
Se6 Cu5 Se2 108.94(11) . . ?
P10 Cu6 P6 106.6(2) . . ?
P10 Cu6 Se7 113.1(2) . . ?
P6 Cu6 Se7 108.0(2) . . ?
P10 Cu6 Se11 109.7(2) . . ?
P6 Cu6 Se11 109.4(2) . . ?
Se7 Cu6 Se11 109.79(11) . . ?
C7 P1 C1 104.6(11) . . ?
C7 P1 C10 103.5(10) . . ?
C1 P1 C10 103.6(12) . . ?
C7 P1 Cu1 113.6(9) . . ?
C1 P1 Cu1 114.2(8) . . ?
C10 P1 Cu1 116.0(8) . . ?
C13 P2 C19 105.4(12) . . ?
C13 P2 C22 105.5(13) . . ?
C19 P2 C22 101.6(11) . . ?
C13 P2 Cu5 106.5(9) . . ?
C19 P2 Cu5 115.5(10) . . ?
C22 P2 Cu5 121.0(8) . . ?
C25 P3 C31 102.3(10) . . ?
C25 P3 C34 100.4(11) . . ?
C31 P3 C34 102.7(9) . . ?
C25 P3 Cu4 110.9(7) . . ?
C31 P3 Cu4 117.8(8) . . ?
C34 P3 Cu4 120.1(7) . . ?
C46 P4 C37 97.9(11) . . ?
C46 P4 C43 108.8(12) . . ?
C37 P4 C43 102.8(11) . . ?
C46 P4 Cu1 121.6(7) . . ?
C37 P4 Cu1 109.1(8) . . ?
C43 P4 Cu1 113.9(8) . . ?
C58 P5 C49 102.9(11) . . ?
C58 P5 C55 103.7(12) . . ?
C49 P5 C55 99.5(12) . . ?
C58 P5 Cu3 118.3(8) . . ?
C49 P5 Cu3 111.6(7) . . ?
C55 P5 Cu3 118.2(8) . . ?
C70 P6 C67 104.4(12) . . ?
C70 P6 C61 98.3(12) . . ?
C67 P6 C61 101.7(11) . . ?
C70 P6 Cu6 120.0(8) . . ?
C67 P6 Cu6 118.2(8) . . ?
C61 P6 Cu6 110.9(7) . . ?
C73 P7 C79 98.4(10) . . ?
C73 P7 C82 105.6(10) . . ?
C79 P7 C82 103.5(11) . . ?
C73 P7 Cu2 111.5(6) . . ?
C79 P7 Cu2 122.0(8) . . ?
C82 P7 Cu2 113.8(8) . . ?
C85 P8 C94 99.0(10) . . ?
C85 P8 C91 105.5(9) . . ?
C94 P8 C91 100.2(10) . . ?
C85 P8 Cu4 110.4(6) . . ?
C94 P8 Cu4 123.3(8) . . ?
C91 P8 Cu4 116.0(7) . . ?
C106 P9 C103 101.0(11) . . ?
C106 P9 C97 102.7(12) . . ?
C103 P9 C97 104.9(11) . . ?
C106 P9 Cu2 119.9(8) . . ?
C103 P9 Cu2 116.2(10) . . ?
C97 P9 Cu2 110.4(7) . . ?
C118 P10 C115 104.3(13) . . ?
C118 P10 C109 104.6(12) . . ?
C115 P10 C109 99.6(11) . . ?
C118 P10 Cu6 112.6(9) . . ?
C115 P10 Cu6 124.9(9) . . ?
C109 P10 Cu6 108.5(9) . . ?
C127 P11 C121 106.6(12) . . ?
C127 P11 C130 102.3(13) . . ?
C121 P11 C130 96.9(11) . . ?
C127 P11 Cu3 116.2(9) . . ?
C121 P11 Cu3 110.7(10) . . ?
C130 P11 Cu3 121.6(10) . . ?
C139 P12 C133 99.9(11) . . ?
C139 P12 C142 111.0(13) . . ?
C133 P12 C142 99.3(12) . . ?
C139 P12 Cu5 117.1(8) . . ?
C133 P12 Cu5 113.5(8) . . ?
C142 P12 Cu5 113.8(9) . . ?
C2 C1 C6 116.0(33) . . ?
C2 C1 P1 122.1(25) . . ?
C6 C1 P1 121.9(23) . . ?
C1 C2 C3 126.9(39) . . ?
C2 C3 C4 108.7(47) . . ?
C5 C4 C3 120.1(51) . . ?
C6 C5 C4 116.5(42) . . ?
C5 C6 C1 131.5(37) . . ?
C8 C7 P1 115.8(17) . . ?
C9 C8 C7 113.8(23) . . ?
C11 C10 P1 116.3(17) . . ?
C12 C11 C10 108.4(22) . . ?
C18 C13 C14 114.0(26) . . ?
C18 C13 P2 125.0(23) . . ?
C14 C13 P2 121.0(18) . . ?
C15 C14 C13 118.1(30) . . ?
C14 C15 C16 126.3(42) . . ?
C17 C16 C15 120.8(44) . . ?
C16 C17 C18 117.0(42) . . ?
C13 C18 C17 122.5(36) . . ?
C20 C19 P2 110.4(20) . . ?
C21 C20 C19 107.1(34) . . ?
C23 C22 P2 113.7(17) . . ?
C24 C23 C22 109.8(23) . . ?
C26 C25 C30 114.4(20) . . ?
C26 C25 P3 121.8(17) . . ?
C30 C25 P3 123.7(15) . . ?
C25 C26 C27 122.1(23) . . ?
C28 C27 C26 118.6(25) . . ?
C27 C28 C29 122.7(30) . . ?
C28 C29 C30 120.2(25) . . ?
C25 C30 C29 121.5(19) . . ?
C32 C31 P3 110.1(16) . . ?
C31 C32 C33 107.0(24) . . ?
C35 C34 P3 116.7(15) . . ?
C34 C35 C36 112.1(22) . . ?
C42 C37 C38 118.7(28) . . ?
C42 C37 P4 124.7(22) . . ?
C38 C37 P4 116.7(19) . . ?
C37 C38 C39 123.3(27) . . ?
C40 C39 C38 118.4(32) . . ?
C39 C40 C41 120.4(38) . . ?
C40 C41 C42 115.6(35) . . ?
C37 C42 C41 122.9(32) . . ?
C44 C43 P4 110.1(17) . . ?
C45 C44 C43 109.5(27) . . ?
C47 C46 P4 120.7(16) . . ?
C48 C47 C46 111.3(21) . . ?
C50 C49 C54 119.7(23) . . ?
C50 C49 P5 116.9(17) . . ?
C54 C49 P5 123.4(17) . . ?
C49 C50 C51 121.5(24) . . ?
C52 C51 C50 118.8(27) . . ?
C51 C52 C53 116.6(29) . . ?
C54 C53 C52 121.5(26) . . ?
C53 C54 C49 121.6(24) . . ?
C56 C55 P5 112.5(20) . . ?
C55 C56 C57 98.5(30) . . ?
C59 C58 P5 111.0(18) . . ?
C60 C59 C58 112.4(36) . . ?
C66 C61 C62 119.3(26) . . ?
C66 C61 P6 120.3(20) . . ?
C62 C61 P6 120.3(18) . . ?
C61 C62 C63 120.2(25) . . ?
C64 C63 C62 118.8(32) . . ?
C65 C64 C63 123.0(38) . . ?
C64 C65 C66 118.6(34) . . ?
C61 C66 C65 119.4(28) . . ?
C68 C67 P6 112.1(16) . . ?
C69 C68 C67 111.9(25) . . ?
C71 C70 P6 120.3(18) . . ?
C72 C71 C70 110.1(25) . . ?
C74 C73 C78 115.8(19) . . ?
C74 C73 P7 119.3(16) . . ?
C78 C73 P7 124.1(17) . . ?
C73 C74 C75 123.5(23) . . ?
C76 C75 C74 119.8(26) . . ?
C77 C76 C75 117.4(26) . . ?
C76 C77 C78 123.1(26) . . ?
C73 C78 C77 120.0(23) . . ?
C80 C79 P7 114.8(19) . . ?
C79 C80 C81 109.4(25) . . ?
C83 C82 P7 103.7(18) . . ?
C84 C83 C82 106.2(42) . . ?
C86 C85 C90 117.0(19) . . ?
C86 C85 P8 119.3(17) . . ?
C90 C85 P8 123.2(16) . . ?
C85 C86 C87 121.7(26) . . ?
C88 C87 C86 119.0(30) . . ?
C89 C88 C87 120.4(26) . . ?
C88 C89 C90 122.2(26) . . ?
C89 C90 C85 119.2(22) . . ?
C92 C91 P8 112.2(18) . . ?
C93 C92 C91 116.6(26) . . ?
C95 C94 P8 119.5(19) . . ?
C94 C95 C96 110.3(27) . . ?
C98 C97 C102 118.6(24) . . ?
C98 C97 P9 117.3(19) . . ?
C102 C97 P9 123.9(18) . . ?
C97 C98 C99 119.7(26) . . ?
C98 C99 C100 117.1(28) . . ?
C101 C100 C99 122.5(33) . . ?
C100 C101 C102 119.3(30) . . ?
C101 C102 C97 122.3(25) . . ?
C104 C103 P9 111.2(18) . . ?
C103 C104 C105 107.6(24) . . ?
C107 C106 P9 115.1(17) . . ?
C108 C107 C106 111.1(22) . . ?
C110 C109 C114 115.2(23) . . ?
C110 C109 P10 126.3(22) . . ?
C114 C109 P10 118.3(19) . . ?
C109 C110 C111 123.2(30) . . ?
C112 C111 C110 120.0(28) . . ?
C111 C112 C113 120.5(26) . . ?
C112 C113 C114 117.9(29) . . ?
C109 C114 C113 122.8(26) . . ?
C116 C115 P10 118.1(18) . . ?
C117 C116 C115 111.2(23) . . ?
C119 C118 P10 106.7(21) . . ?
C120 C119 C118 112.2(36) . . ?
C126 C121 C122 117.4(25) . . ?
C126 C121 P11 116.9(22) . . ?
C122 C121 P11 124.6(22) . . ?
C123 C122 C121 122.9(31) . . ?
C122 C123 C124 116.4(35) . . ?
C125 C124 C123 127.0(40) . . ?
C124 C125 C126 112.5(40) . . ?
C121 C126 C125 122.3(32) . . ?
C128 C127 P11 115.2(22) . . ?
C129 C128 C127 109.7(30) . . ?
C131 C130 P11 118.8(21) . . ?
C130 C131 C132 112.8(26) . . ?
C138 C133 C134 116.5(23) . . ?
C138 C133 P12 129.3(21) . . ?
C134 C133 P12 114.2(18) . . ?
C133 C134 C135 120.0(26) . . ?
C136 C135 C134 117.5(35) . . ?
C137 C136 C135 120.5(39) . . ?
C138 C137 C136 117.4(32) . . ?
C133 C138 C137 127.7(29) . . ?
C140 C139 P12 115.1(19) . . ?
C141 C140 C139 106.5(25) . . ?
C143 C142 P12 121.2(23) . . ?
C142 C143 C144 108.2(28) . . ?

loop_
_geom_bond_atom_site_label_1
_geom_bond_atom_site_label_2
_geom_bond_distance
_geom_bond_site_symmetry_2
_geom_bond_publ_flag
In1 Se9 2.551(2) . ?
In1 Se1 2.555(2) . ?
In1 Se5 2.556(2) . ?
In1 Se3 2.666(2) . ?
In2 Cl1 2.421(5) . ?
In2 Se4 2.569(2) . ?
In2 Se5 2.576(3) . ?
In2 Se10 2.578(2) . ?
In3 Se6 2.542(3) . ?
In3 Se12 2.550(2) . ?
In3 Se7 2.555(2) . ?
In3 Se3 2.661(2) . ?
In4 Se10 2.552(2) . ?
In4 Se2 2.553(2) . ?
In4 Se13 2.556(3) . ?
In4 Se3 2.666(2) . ?
In5 Se11 2.556(2) . ?
In5 Se4 2.556(2) . ?
In5 Se8 2.564(2) . ?
In5 Se3 2.662(3) . ?
In6 Cl2 2.424(6) . ?
In6 Se6 2.574(2) . ?
In6 Se9 2.574(2) . ?
In6 Se13 2.587(2) . ?
In7 Cl3 2.428(5) . ?
In7 Se7 2.574(2) . ?
In7 Se8 2.576(2) . ?
In7 Se2 2.583(3) . ?
In8 Cl4 2.426(5) . ?
In8 Se12 2.572(3) . ?
In8 Se1 2.576(2) . ?
In8 Se11 2.576(2) . ?
Se1 Cu3 2.496(3) . ?
Se2 Cu5 2.509(3) . ?
Se4 Cu3 2.509(3) . ?
Se5 Cu4 2.489(3) . ?
Se6 Cu5 2.487(3) . ?
Se7 Cu6 2.470(3) . ?
Se8 Cu1 2.508(3) . ?
Se9 Cu2 2.508(3) . ?
Se10 Cu1 2.507(3) . ?
Se11 Cu6 2.504(3) . ?
Se12 Cu2 2.482(3) . ?
Se13 Cu4 2.492(3) . ?
Cu1 P4 2.285(5) . ?
Cu1 P1 2.290(6) . ?
Cu2 P9 2.294(7) . ?
Cu2 P7 2.304(6) . ?
Cu3 P11 2.290(7) . ?
Cu3 P5 2.295(5) . ?
Cu4 P3 2.277(6) . ?
Cu4 P8 2.292(5) . ?
Cu5 P2 2.283(7) . ?
Cu5 P12 2.300(5) . ?
Cu6 P10 2.293(7) . ?
Cu6 P6 2.297(6) . ?
P1 C7 1.79(2) . ?
P1 C1 1.81(3) . ?
P1 C10 1.85(2) . ?
P2 C13 1.80(3) . ?
P2 C19 1.83(2) . ?
P2 C22 1.85(2) . ?
P3 C25 1.81(2) . ?
P3 C31 1.84(2) . ?
P3 C34 1.84(2) . ?
P4 C46 1.77(2) . ?
P4 C37 1.81(3) . ?
P4 C43 1.83(2) . ?
P5 C58 1.79(2) . ?
P5 C49 1.83(2) . ?
P5 C55 1.83(3) . ?
P6 C70 1.77(2) . ?
P6 C67 1.80(2) . ?
P6 C61 1.82(3) . ?
P7 C73 1.78(2) . ?
P7 C79 1.83(3) . ?
P7 C82 1.85(2) . ?
P8 C85 1.81(2) . ?
P8 C94 1.81(2) . ?
P8 C91 1.85(2) . ?
P9 C106 1.82(3) . ?
P9 C103 1.84(2) . ?
P9 C97 1.84(2) . ?
P10 C118 1.75(3) . ?
P10 C115 1.80(2) . ?
P10 C109 1.84(2) . ?
P11 C127 1.82(3) . ?
P11 C121 1.83(2) . ?
P11 C130 1.84(2) . ?
P12 C139 1.81(3) . ?
P12 C133 1.83(2) . ?
P12 C142 1.84(3) . ?
C1 C2 1.31(4) . ?
C1 C6 1.37(4) . ?
C2 C3 1.55(7) . ?
C3 C4 1.57(6) . ?
C4 C5 1.45(6) . ?
C5 C6 1.30(5) . ?
C7 C8 1.55(4) . ?
C8 C9 1.49(3) . ?
C10 C11 1.54(4) . ?
C11 C12 1.48(3) . ?
C13 C18 1.34(4) . ?
C13 C14 1.43(3) . ?
C14 C15 1.25(5) . ?
C15 C16 1.29(5) . ?
C16 C17 1.26(5) . ?
C17 C18 1.42(5) . ?
C19 C20 1.63(4) . ?
C20 C21 1.56(5) . ?
C22 C23 1.58(4) . ?
C23 C24 1.49(4) . ?
C25 C26 1.37(3) . ?
C25 C30 1.40(3) . ?
C26 C27 1.45(4) . ?
C27 C28 1.30(3) . ?
C28 C29 1.30(3) . ?
C29 C30 1.43(3) . ?
C31 C32 1.54(3) . ?
C32 C33 1.58(4) . ?
C34 C35 1.41(3) . ?
C35 C36 1.59(4) . ?
C37 C42 1.30(3) . ?
C37 C38 1.36(4) . ?
C38 C39 1.43(4) . ?
C39 C40 1.35(4) . ?
C40 C41 1.43(5) . ?
C41 C42 1.48(5) . ?
C43 C44 1.59(4) . ?
C44 C45 1.59(4) . ?
C46 C47 1.53(3) . ?
C47 C48 1.49(4) . ?
C49 C50 1.34(3) . ?
C49 C54 1.37(3) . ?
C50 C51 1.48(4) . ?
C51 C52 1.36(4) . ?
C52 C53 1.48(4) . ?
C53 C54 1.34(4) . ?
C55 C56 1.54(4) . ?
C56 C57 1.68(7) . ?
C58 C59 1.68(5) . ?
C59 C60 1.47(5) . ?
C61 C66 1.38(3) . ?
C61 C62 1.40(3) . ?
C62 C63 1.44(4) . ?
C63 C64 1.40(4) . ?
C64 C65 1.31(4) . ?
C65 C66 1.51(5) . ?
C67 C68 1.60(4) . ?
C68 C69 1.54(4) . ?
C70 C71 1.55(3) . ?
C71 C72 1.47(4) . ?
C73 C74 1.33(3) . ?
C73 C78 1.37(3) . ?
C74 C75 1.40(3) . ?
C75 C76 1.36(4) . ?
C76 C77 1.32(4) . ?
C77 C78 1.40(3) . ?
C79 C80 1.53(3) . ?
C80 C81 1.53(4) . ?
C82 C83 1.82(4) . ?
C83 C84 1.27(6) . ?
C85 C86 1.33(3) . ?
C85 C90 1.48(3) . ?
C86 C87 1.43(4) . ?
C87 C88 1.40(4) . ?
C88 C89 1.31(3) . ?
C89 C90 1.39(3) . ?
C91 C92 1.49(3) . ?
C92 C93 1.47(4) . ?
C94 C95 1.52(3) . ?
C95 C96 1.53(5) . ?
C97 C98 1.34(3) . ?
C97 C102 1.42(3) . ?
C98 C99 1.43(4) . ?
C99 C100 1.46(4) . ?
C100 C101 1.27(4) . ?
C101 C102 1.38(4) . ?
C103 C104 1.58(4) . ?
C104 C105 1.60(4) . ?
C106 C107 1.57(4) . ?
C107 C108 1.53(4) . ?
C109 C110 1.35(4) . ?
C109 C114 1.37(3) . ?
C110 C111 1.43(3) . ?
C111 C112 1.29(4) . ?
C112 C113 1.39(4) . ?
C113 C114 1.42(3) . ?
C115 C116 1.51(4) . ?
C116 C117 1.46(3) . ?
C118 C119 1.66(4) . ?
C119 C120 1.38(7) . ?
C121 C126 1.31(4) . ?
C121 C122 1.39(4) . ?
C122 C123 1.34(4) . ?
C123 C124 1.35(5) . ?
C124 C125 1.33(5) . ?
C125 C126 1.49(4) . ?
C127 C128 1.56(4) . ?
C128 C129 1.40(5) . ?
C130 C131 1.45(4) . ?
C131 C132 1.49(4) . ?
C133 C138 1.34(4) . ?
C133 C134 1.42(3) . ?
C134 C135 1.46(4) . ?
C135 C136 1.43(6) . ?
C136 C137 1.38(5) . ?
C137 C138 1.37(4) . ?
C139 C140 1.60(3) . ?
C140 C141 1.57(5) . ?
C142 C143 1.48(4) . ?
C143 C144 1.66(5) . ?
